data_2218815
loop_
_publ_author_name
'Eltayeb, Naser Eltaher'
'Teoh, Siang Guan'
'Chantrapromma, Suchada'
'Fun, Hoong-Kun'
'Adnan, Rohana'

_publ_section_title
;2-((<i>E</i>)-{2-[(1<i>E</i>)-(2,4-Dihydroxybenzylidene)amino]phenyl}iminiomethyl)-5-hydroxyphenolate
 methanol solvate
;
_journal_coeditor_code SJ2499
_journal_issue 7
_journal_name_full 'Acta Crystallographica Section E'
_journal_page_first o1246
_journal_page_last o1247
_journal_paper_doi 10.1107/S1600536808014487
_journal_volume 64
_journal_year 2008
_chemical_formula_iupac 'C20 H16 N2 O4, C H4 O'
_chemical_formula_moiety 'C20 H16 N2 O4, C H4 O'
_chemical_formula_sum 'C21 H20 N2 O5'
_chemical_formula_weight 380.39
_chemical_name_systematic
;2-{(<i>E</i>)-({2-[(1<i>E</i>)-(2,4-Dihydroxybenzylidene)amino]phenyl}iminiomethyl)-5-hydroxyphenolate
methanol solvate
;
_space_group_IT_number 2
_symmetry_cell_setting triclinic
_symmetry_space_group_name_Hall '-P 1'
_symmetry_space_group_name_H-M 'P -1'
_atom_sites_solution_hydrogens geom
_atom_sites_solution_primary direct
_atom_sites_solution_secondary difmap
_audit_creation_method SHELXL-97
_cell_angle_alpha 89.3130(10)
_cell_angle_beta 80.3090(10)
_cell_angle_gamma 79.6410(10)
_cell_formula_units_Z 4
_cell_length_a 8.3672(2)
_cell_length_b 11.0813(2)
_cell_length_c 20.3217(3)
_cell_measurement_reflns_used 10651
_cell_measurement_temperature 100.00(10)
_cell_measurement_theta_max 30.00
_cell_measurement_theta_min 1.02
_cell_volume 1826.73(6)
_computing_cell_refinement 'APEX2 (Bruker, 2005)'
_computing_data_collection 'APEX2 (Bruker, 2005)'
_computing_data_reduction 'SAINT (Bruker, 2005)'
_computing_molecular_graphics 'SHELXTL (Sheldrick, 2008)'
_computing_publication_material
;
SHELXTL (Sheldrick, 2008) and PLATON (Spek, 2003)
;
_computing_structure_refinement 'SHELXTL (Sheldrick, 2008)'
_computing_structure_solution 'SHELXTL (Sheldrick, 2008)'
_diffrn_ambient_temperature 100.00(10)
_diffrn_detector_area_resol_mean 8.33
_diffrn_measured_fraction_theta_full 0.998
_diffrn_measured_fraction_theta_max 0.998
_diffrn_measurement_device_type
;
Bruker SMART APEX2 CCD area-detector
;
_diffrn_measurement_method \w
_diffrn_radiation_monochromator graphite
_diffrn_radiation_source 'fine-focus sealed tube'
_diffrn_radiation_type MoK\a
_diffrn_radiation_wavelength 0.71073
_diffrn_reflns_av_R_equivalents 0.0337
_diffrn_reflns_av_sigmaI/netI 0.0402
_diffrn_reflns_limit_h_max 10
_diffrn_reflns_limit_h_min -11
_diffrn_reflns_limit_k_max 15
_diffrn_reflns_limit_k_min -15
_diffrn_reflns_limit_l_max 28
_diffrn_reflns_limit_l_min -28
_diffrn_reflns_number 42593
_diffrn_reflns_theta_full 30.00
_diffrn_reflns_theta_max 30.00
_diffrn_reflns_theta_min 1.02
_diffrn_standards_number 0
_exptl_absorpt_coefficient_mu 0.100
_exptl_absorpt_correction_T_max 0.9835
_exptl_absorpt_correction_T_min 0.9516
_exptl_absorpt_correction_type multi-scan
_exptl_absorpt_process_details '(SADABS; Bruker, 2005)'
_exptl_crystal_colour Yellow
_exptl_crystal_density_diffrn 1.383
_exptl_crystal_density_method 'not measured'
_exptl_crystal_description Block
_exptl_crystal_F_000 800
_exptl_crystal_size_max 0.50
_exptl_crystal_size_mid 0.34
_exptl_crystal_size_min 0.17
_refine_diff_density_max 0.437
_refine_diff_density_min -0.338
_refine_ls_extinction_method none
_refine_ls_goodness_of_fit_ref 1.050
_refine_ls_hydrogen_treatment constr
_refine_ls_matrix_type full
_refine_ls_number_parameters 515
_refine_ls_number_reflns 10651
_refine_ls_number_restraints 0
_refine_ls_restrained_S_all 1.050
_refine_ls_R_factor_all 0.0891
_refine_ls_R_factor_gt 0.0561
_refine_ls_shift/su_max_lt 0.001
_refine_ls_shift/su_mean 0.000
_refine_ls_structure_factor_coef Fsqd
_refine_ls_weighting_details 'calc w=1/[\s^2^(Fo^2^)+(0.0788P)^2^+0.3402P] where P=(Fo^2^+2Fc^2^)/3'
_refine_ls_weighting_scheme calc
_refine_ls_wR_factor_gt 0.1412
_refine_ls_wR_factor_ref 0.1621
_reflns_number_gt 7203
_reflns_number_total 10651
_reflns_threshold_expression I>2\s(I)'
_cod_data_source_file sj2499.cif
_cod_data_source_block I
_cod_depositor_comments
;
The following automatic conversions were performed:
'_symmetry_cell_setting' value 'Triclinic' changed to 'triclinic'
according to '/home/saulius/struct/CIF-dictionaries/cif_core.dic'
dictionary named 'cif_core.dic' version 2.4.1 from 2010-06-29.

Automatic conversion script
Id: cif_fix_enum 1527 2010-12-29 10:47:43Z saulius 

The following automatic conversions were performed:

'_symmetry_cell_setting' value 'Triclinic' changed to 'triclinic'
according to /home/saulius/struct/CIF-dictionaries/cif_core.dic
dictionary named 'cif_core.dic' version 2.4.1 from 2010-06-29.

Automatic conversion script
Id: cif_fix_values 1715 2011-07-08 13:25:40Z adriana 
;
_cod_database_code 2218815
_cod_database_fobs_code 2218815

loop_
_symmetry_equiv_pos_as_xyz
'x, y, z'
'-x, -y, -z'

loop_
_atom_site_type_symbol
_atom_site_label
_atom_site_fract_x
_atom_site_fract_y
_atom_site_fract_z
_atom_site_U_iso_or_equiv
_atom_site_adp_type
_atom_site_calc_flag
_atom_site_refinement_flags
_atom_site_occupancy
O O1A 0.38240(14) 1.21218(9) 0.37963(5) 0.0269(3) Uani d . 1
H H1OA 0.3231 1.1862 0.4197 0.055(6) Uiso d R 1
O O2A 0.70037(13) 0.81358(9) 0.39164(5) 0.0243(2) Uani d . 1
O O3A 0.83682(14) 0.59449(9) 0.48780(5) 0.0268(3) Uani d . 1
H H3OA 0.8948 0.5957 0.4431 0.054(6) Uiso d R 1
O O4A 0.49475(14) 0.34820(10) 0.60844(5) 0.0272(3) Uani d . 1
H H4OA 0.4485 0.2903 0.6031 0.061(7) Uiso d R 1
N N1A 0.94132(15) 0.74067(10) 0.29384(6) 0.0193(3) Uani d . 1
H H1NA 0.8739 0.7270 0.3329 0.042(5) Uiso d R 1
N N2A 0.97260(16) 0.52908(11) 0.36228(6) 0.0211(3) Uani d . 1
C C1A 0.73415(19) 1.05359(13) 0.26751(7) 0.0220(3) Uani d . 1
H H1A 0.7991 1.0678 0.2273 0.026 Uiso calc R 1
C C2A 0.60758(19) 1.14282(13) 0.29478(7) 0.0231(3) Uani d . 1
H H2A 0.5870 1.2175 0.2736 0.028 Uiso calc R 1
C C3A 0.50713(19) 1.12139(12) 0.35571(7) 0.0215(3) Uani d . 1
C C4A 0.53930(19) 1.01151(12) 0.38853(7) 0.0213(3) Uani d . 1
H H4A 0.4740 0.9996 0.4290 0.026 Uiso calc R 1
C C5A 0.66928(18) 0.91814(12) 0.36127(7) 0.0201(3) Uani d . 1
C C6A 0.76932(18) 0.93925(12) 0.29904(7) 0.0191(3) Uani d . 1
C C7A 0.90059(18) 0.84951(12) 0.26841(7) 0.0198(3) Uani d . 1
H H7A 0.9618 0.8679 0.2282 0.024 Uiso calc R 1
C C8A 1.06914(18) 0.64458(12) 0.26672(7) 0.0191(3) Uani d . 1
C C9A 1.17540(19) 0.65455(13) 0.20737(7) 0.0220(3) Uani d . 1
H H9A 1.1653 0.7274 0.1840 0.026 Uiso calc R 1
C C10A 1.29635(19) 0.55566(14) 0.18314(8) 0.0251(3) Uani d . 1
H H10A 1.3668 0.5620 0.1432 0.030 Uiso calc R 1
C C11A 1.31301(19) 0.44739(14) 0.21809(8) 0.0260(3) Uani d . 1
H H11A 1.3952 0.3815 0.2017 0.031 Uiso calc R 1
C C12A 1.20798(19) 0.43678(13) 0.27732(8) 0.0250(3) Uani d . 1
H H12A 1.2205 0.3640 0.3007 0.030 Uiso calc R 1
C C13A 1.08334(18) 0.53462(13) 0.30223(7) 0.0204(3) Uani d . 1
C C14A 0.90878(19) 0.43132(13) 0.37372(7) 0.0221(3) Uani d . 1
H H14A 0.9346 0.3700 0.3408 0.026 Uiso calc R 1
C C15A 0.80086(19) 0.41174(12) 0.43391(7) 0.0206(3) Uani d . 1
C C16A 0.76986(19) 0.49236(12) 0.49003(7) 0.0206(3) Uani d . 1
C C17A 0.67009(19) 0.46828(13) 0.54807(7) 0.0223(3) Uani d . 1
H H17A 0.6535 0.5202 0.5851 0.027 Uiso calc R 1
C C18A 0.59436(19) 0.36593(13) 0.55096(7) 0.0220(3) Uani d . 1
C C19A 0.6219(2) 0.28485(13) 0.49599(7) 0.0243(3) Uani d . 1
H H19A 0.5723 0.2159 0.4983 0.029 Uiso calc R 1
C C20A 0.72290(19) 0.30880(13) 0.43892(7) 0.0241(3) Uani d . 1
H H20A 0.7405 0.2555 0.4024 0.029 Uiso calc R 1
O O1B 1.06277(14) 0.29566(9) 0.12539(5) 0.0263(2) Uani d . 1
H H1OB 1.1264 0.3111 0.0813 0.060(7) Uiso d R 1
O O2B 0.78690(13) 0.70842(9) 0.11637(5) 0.0246(2) Uani d . 1
O O3B 0.65725(14) 0.90440(9) 0.01575(5) 0.0263(2) Uani d . 1
H H3OB 0.5866 0.9158 0.0575 0.050(6) Uiso d R 1
O O4B 1.01686(14) 1.13045(10) -0.11108(5) 0.0269(2) Uani d . 1
H H4OB 1.0777 1.1886 -0.1138 0.065(7) Uiso d R 1
N N1B 0.53881(15) 0.78591(10) 0.21044(6) 0.0188(3) Uani d . 1
H H1NB 0.6050 0.7965 0.1739 0.043(6) Uiso d R 1
N N2B 0.50773(16) 0.98985(11) 0.13603(6) 0.0212(3) Uani d . 1
C C1B 0.72248(19) 0.46765(13) 0.23763(7) 0.0218(3) Uani d . 1
H H1B 0.6540 0.4555 0.2773 0.026 Uiso calc R 1
C C2B 0.84138(19) 0.37362(13) 0.21012(7) 0.0227(3) Uani d . 1
H H2B 0.8535 0.2978 0.2306 0.027 Uiso calc R 1
C C3B 0.94691(19) 0.39181(12) 0.14999(7) 0.0209(3) Uani d . 1
C C4B 0.92878(19) 0.50368(13) 0.11862(7) 0.0218(3) Uani d . 1
H H4B 0.9983 0.5136 0.0789 0.026 Uiso calc R 1
C C5B 0.80678(18) 0.60236(12) 0.14599(7) 0.0195(3) Uani d . 1
C C6B 0.70035(18) 0.58425(12) 0.20722(7) 0.0189(3) Uani d . 1
C C7B 0.57163(18) 0.67648(12) 0.23642(7) 0.0191(3) Uani d . 1
H H7B 0.5062 0.6598 0.2760 0.023 Uiso calc R 1
C C8B 0.40985(18) 0.88345(12) 0.23481(7) 0.0186(3) Uani d . 1
C C9B 0.30337(19) 0.87881(13) 0.29475(7) 0.0223(3) Uani d . 1
H H9B 0.3152 0.8092 0.3208 0.027 Uiso calc R 1
C C10B 0.17954(19) 0.97810(14) 0.31555(8) 0.0249(3) Uani d . 1
H H10B 0.1086 0.9754 0.3558 0.030 Uiso calc R 1
C C11B 0.16100(19) 1.08150(14) 0.27664(8) 0.0264(3) Uani d . 1
H H11B 0.0766 1.1474 0.2906 0.032 Uiso calc R 1
C C12B 0.26700(19) 1.08732(13) 0.21731(8) 0.0245(3) Uani d . 1
H H12B 0.2533 1.1570 0.1914 0.029 Uiso calc R 1
C C13B 0.39474(19) 0.98924(13) 0.19586(7) 0.0204(3) Uani d . 1
C C14B 0.56811(19) 1.08790(13) 0.12067(7) 0.0222(3) Uani d . 1
H H14B 0.5372 1.1544 0.1504 0.027 Uiso calc R 1
C C15B 0.68020(19) 1.09985(12) 0.06030(7) 0.0212(3) Uani d . 1
C C16B 0.72244(19) 1.00770(12) 0.00920(7) 0.0211(3) Uani d . 1
C C17B 0.83261(19) 1.02095(13) -0.04789(7) 0.0225(3) Uani d . 1
H H17B 0.8579 0.9607 -0.0814 0.027 Uiso calc R 1
C C18B 0.90569(19) 1.12444(13) -0.05529(7) 0.0222(3) Uani d . 1
C C19B 0.8645(2) 1.21803(13) -0.00595(7) 0.0253(3) Uani d . 1
H H19B 0.9114 1.2883 -0.0115 0.030 Uiso calc R 1
C C20B 0.7541(2) 1.20413(13) 0.05044(7) 0.0255(3) Uani d . 1
H H20B 0.7275 1.2658 0.0832 0.031 Uiso calc R 1
O O5A 0.78442(15) 0.63854(10) -0.01097(6) 0.0355(3) Uani d . 1
H H5OA 0.7819 0.6756 0.0250 0.053 Uiso d R 1
C C21A 0.6263(3) 0.6108(3) -0.00516(12) 0.0693(8) Uani d . 1
H H21A 0.5458 0.6836 0.0074 0.104 Uiso calc R 1
H H21B 0.6128 0.5498 0.0283 0.104 Uiso calc R 1
H H21C 0.6116 0.5797 -0.0472 0.104 Uiso calc R 1
O O5B 0.77865(16) 0.87056(10) 0.50980(6) 0.0370(3) Uani d . 1
H H5OB 0.7381 0.8399 0.4761 0.055 Uiso d R 1
C C21B 0.9533(3) 0.84547(17) 0.50003(11) 0.0475(5) Uani d . 1
H H21D 0.9915 0.7584 0.4966 0.071 Uiso calc R 1
H H21E 0.9903 0.8780 0.5372 0.071 Uiso calc R 1
H H21F 0.9964 0.8831 0.4597 0.071 Uiso calc R 1

loop_
_atom_site_aniso_label
_atom_site_aniso_U_11
_atom_site_aniso_U_22
_atom_site_aniso_U_33
_atom_site_aniso_U_12
_atom_site_aniso_U_13
_atom_site_aniso_U_23
O1A 0.0347(7) 0.0192(5) 0.0245(6) 0.0013(5) -0.0056(5) 0.0008(4)
O2A 0.0273(6) 0.0196(5) 0.0238(5) -0.0020(4) -0.0007(5) 0.0079(4)
O3A 0.0374(7) 0.0182(5) 0.0266(6) -0.0113(5) -0.0032(5) -0.0006(4)
O4A 0.0351(7) 0.0275(6) 0.0202(5) -0.0114(5) -0.0025(5) 0.0051(4)
N1A 0.0202(7) 0.0189(6) 0.0191(6) -0.0048(5) -0.0029(5) 0.0028(4)
N2A 0.0232(7) 0.0197(6) 0.0207(6) -0.0045(5) -0.0039(5) 0.0032(5)
C1A 0.0274(8) 0.0213(7) 0.0196(7) -0.0087(6) -0.0065(6) 0.0048(5)
C2A 0.0318(9) 0.0162(6) 0.0238(7) -0.0063(6) -0.0101(7) 0.0057(5)
C3A 0.0253(8) 0.0174(6) 0.0233(7) -0.0037(6) -0.0082(6) -0.0016(5)
C4A 0.0250(8) 0.0200(7) 0.0193(7) -0.0052(6) -0.0033(6) 0.0028(5)
C5A 0.0227(8) 0.0182(6) 0.0214(7) -0.0067(6) -0.0063(6) 0.0039(5)
C6A 0.0202(8) 0.0182(6) 0.0209(7) -0.0061(6) -0.0067(6) 0.0034(5)
C7A 0.0225(8) 0.0217(7) 0.0177(7) -0.0086(6) -0.0054(6) 0.0030(5)
C8A 0.0173(7) 0.0204(6) 0.0204(7) -0.0048(5) -0.0042(6) -0.0001(5)
C9A 0.0233(8) 0.0238(7) 0.0207(7) -0.0075(6) -0.0060(6) 0.0028(5)
C10A 0.0214(8) 0.0304(8) 0.0236(7) -0.0080(6) -0.0007(6) -0.0029(6)
C11A 0.0201(8) 0.0247(7) 0.0321(8) -0.0020(6) -0.0029(7) -0.0064(6)
C12A 0.0246(8) 0.0210(7) 0.0299(8) -0.0041(6) -0.0061(7) -0.0003(6)
C13A 0.0227(8) 0.0206(7) 0.0194(7) -0.0061(6) -0.0054(6) 0.0018(5)
C14A 0.0253(8) 0.0198(6) 0.0222(7) -0.0046(6) -0.0065(6) 0.0012(5)
C15A 0.0244(8) 0.0181(6) 0.0200(7) -0.0053(6) -0.0043(6) 0.0023(5)
C16A 0.0239(8) 0.0169(6) 0.0228(7) -0.0051(6) -0.0076(6) 0.0036(5)
C17A 0.0284(9) 0.0194(6) 0.0202(7) -0.0041(6) -0.0069(6) 0.0008(5)
C18A 0.0244(8) 0.0218(7) 0.0198(7) -0.0037(6) -0.0049(6) 0.0056(5)
C19A 0.0290(9) 0.0210(7) 0.0246(8) -0.0096(6) -0.0042(6) 0.0033(6)
C20A 0.0292(9) 0.0208(7) 0.0235(7) -0.0077(6) -0.0038(6) -0.0017(6)
O1B 0.0326(7) 0.0182(5) 0.0253(6) 0.0023(4) -0.0047(5) 0.0008(4)
O2B 0.0270(6) 0.0182(5) 0.0257(5) -0.0024(4) 0.0011(5) 0.0069(4)
O3B 0.0342(7) 0.0198(5) 0.0261(6) -0.0106(5) -0.0024(5) -0.0001(4)
O4B 0.0331(7) 0.0283(6) 0.0203(5) -0.0107(5) -0.0024(5) 0.0052(4)
N1B 0.0196(6) 0.0179(5) 0.0188(6) -0.0040(5) -0.0019(5) 0.0013(4)
N2B 0.0234(7) 0.0198(6) 0.0206(6) -0.0041(5) -0.0040(5) 0.0029(5)
C1B 0.0254(8) 0.0227(7) 0.0191(7) -0.0080(6) -0.0049(6) 0.0060(5)
C2B 0.0290(9) 0.0174(6) 0.0234(7) -0.0065(6) -0.0072(6) 0.0059(5)
C3B 0.0241(8) 0.0187(6) 0.0209(7) -0.0030(6) -0.0077(6) 0.0000(5)
C4B 0.0235(8) 0.0208(7) 0.0203(7) -0.0038(6) -0.0018(6) 0.0029(5)
C5B 0.0209(8) 0.0178(6) 0.0210(7) -0.0061(6) -0.0042(6) 0.0043(5)
C6B 0.0196(8) 0.0185(6) 0.0201(7) -0.0051(6) -0.0059(6) 0.0027(5)
C7B 0.0208(8) 0.0219(7) 0.0163(6) -0.0076(6) -0.0040(6) 0.0031(5)
C8B 0.0170(7) 0.0192(6) 0.0207(7) -0.0042(5) -0.0048(6) -0.0014(5)
C9B 0.0227(8) 0.0240(7) 0.0214(7) -0.0079(6) -0.0034(6) 0.0012(5)
C10B 0.0211(8) 0.0316(8) 0.0222(7) -0.0079(6) -0.0004(6) -0.0036(6)
C11B 0.0196(8) 0.0255(7) 0.0335(8) -0.0029(6) -0.0036(7) -0.0063(6)
C12B 0.0261(8) 0.0194(7) 0.0293(8) -0.0042(6) -0.0080(7) 0.0013(6)
C13B 0.0218(8) 0.0202(6) 0.0207(7) -0.0056(6) -0.0057(6) -0.0003(5)
C14B 0.0262(8) 0.0197(7) 0.0213(7) -0.0041(6) -0.0063(6) 0.0003(5)
C15B 0.0255(8) 0.0188(6) 0.0206(7) -0.0048(6) -0.0074(6) 0.0024(5)
C16B 0.0252(8) 0.0184(6) 0.0222(7) -0.0060(6) -0.0091(6) 0.0042(5)
C17B 0.0280(9) 0.0200(7) 0.0202(7) -0.0042(6) -0.0063(6) 0.0004(5)
C18B 0.0246(8) 0.0244(7) 0.0187(7) -0.0059(6) -0.0062(6) 0.0066(5)
C19B 0.0315(9) 0.0204(7) 0.0262(8) -0.0095(6) -0.0061(7) 0.0037(6)
C20B 0.0323(9) 0.0221(7) 0.0234(8) -0.0085(6) -0.0045(7) 0.0005(6)
O5A 0.0446(8) 0.0320(6) 0.0259(6) -0.0036(5) 0.0020(5) -0.0061(5)
C21A 0.0710(18) 0.0941(19) 0.0535(14) -0.0471(15) -0.0052(12) -0.0218(13)
O5B 0.0476(8) 0.0312(6) 0.0264(6) 0.0059(6) -0.0035(6) -0.0034(5)
C21B 0.0521(14) 0.0349(10) 0.0598(13) -0.0127(9) -0.0163(11) 0.0007(9)

loop_
_atom_type_symbol
_atom_type_description
_atom_type_scat_dispersion_real
_atom_type_scat_dispersion_imag
_atom_type_scat_source
C C 0.0033 0.0016 'International Tables Vol C Tables 4.2.6.8 and 6.1.1.4'
H H 0.0000 0.0000 'International Tables Vol C Tables 4.2.6.8 and 6.1.1.4'
N N 0.0061 0.0033 'International Tables Vol C Tables 4.2.6.8 and 6.1.1.4'
O O 0.0106 0.0060 'International Tables Vol C Tables 4.2.6.8 and 6.1.1.4'

loop_
_geom_angle_atom_site_label_1
_geom_angle_atom_site_label_2
_geom_angle_atom_site_label_3
_geom_angle
C3A O1A H1OA 108.9
C16A O3A H3OA 104.7
C18A O4A H4OA 109.0
C7A N1A C8A 127.48(13)
C7A N1A H1NA 114.2
C8A N1A H1NA 118.2
C14A N2A C13A 118.47(12)
C2A C1A C6A 121.38(14)
C2A C1A H1A 119.3
C6A C1A H1A 119.3
C1A C2A C3A 119.60(13)
C1A C2A H2A 120.2
C3A C2A H2A 120.2
O1A C3A C4A 122.46(14)
O1A C3A C2A 116.87(12)
C4A C3A C2A 120.67(13)
C3A C4A C5A 120.66(14)
C3A C4A H4A 119.7
C5A C4A H4A 119.7
O2A C5A C4A 121.24(13)
O2A C5A C6A 120.17(13)
C4A C5A C6A 118.59(12)
C7A C6A C1A 119.15(13)
C7A C6A C5A 121.77(12)
C1A C6A C5A 119.08(13)
N1A C7A C6A 123.28(13)
N1A C7A H7A 118.4
C6A C7A H7A 118.4
C9A C8A C13A 120.45(13)
C9A C8A N1A 122.92(12)
C13A C8A N1A 116.61(13)
C10A C9A C8A 119.76(13)
C10A C9A H9A 120.1
C8A C9A H9A 120.1
C9A C10A C11A 120.34(15)
C9A C10A H10A 119.8
C11A C10A H10A 119.8
C12A C11A C10A 120.27(14)
C12A C11A H11A 119.9
C10A C11A H11A 119.9
C11A C12A C13A 120.43(14)
C11A C12A H12A 119.8
C13A C12A H12A 119.8
C12A C13A C8A 118.72(14)
C12A C13A N2A 122.94(13)
C8A C13A N2A 118.32(13)
N2A C14A C15A 124.04(13)
N2A C14A H14A 118.0
C15A C14A H14A 118.0
C20A C15A C16A 117.79(13)
C20A C15A C14A 119.92(13)
C16A C15A C14A 122.29(13)
O3A C16A C17A 118.50(12)
O3A C16A C15A 120.74(13)
C17A C16A C15A 120.76(13)
C16A C17A C18A 119.73(13)
C16A C17A H17A 120.1
C18A C17A H17A 120.1
O4A C18A C17A 117.35(13)
O4A C18A C19A 121.91(13)
C17A C18A C19A 120.74(14)
C20A C19A C18A 119.01(13)
C20A C19A H19A 120.5
C18A C19A H19A 120.5
C19A C20A C15A 121.93(13)
C19A C20A H20A 119.0
C15A C20A H20A 119.0
C3B O1B H1OB 113.4
C16B O3B H3OB 103.5
C18B O4B H4OB 118.9
C7B N1B C8B 127.42(13)
C7B N1B H1NB 114.3
C8B N1B H1NB 118.3
C14B N2B C13B 118.92(12)
C2B C1B C6B 121.45(14)
C2B C1B H1B 119.3
C6B C1B H1B 119.3
C1B C2B C3B 119.54(13)
C1B C2B H2B 120.2
C3B C2B H2B 120.2
O1B C3B C4B 122.39(14)
O1B C3B C2B 116.82(12)
C4B C3B C2B 120.78(13)
C3B C4B C5B 120.80(14)
C3B C4B H4B 119.6
C5B C4B H4B 119.6
O2B C5B C4B 121.44(13)
O2B C5B C6B 120.08(13)
C4B C5B C6B 118.46(12)
C7B C6B C1B 118.99(13)
C7B C6B C5B 122.01(12)
C1B C6B C5B 118.96(13)
N1B C7B C6B 123.07(13)
N1B C7B H7B 118.5
C6B C7B H7B 118.5
C9B C8B C13B 120.41(13)
C9B C8B N1B 122.93(12)
C13B C8B N1B 116.65(13)
C10B C9B C8B 119.76(14)
C10B C9B H9B 120.1
C8B C9B H9B 120.1
C9B C10B C11B 120.23(15)
C9B C10B H10B 119.9
C11B C10B H10B 119.9
C12B C11B C10B 120.40(14)
C12B C11B H11B 119.8
C10B C11B H11B 119.8
C11B C12B C13B 120.44(14)
C11B C12B H12B 119.8
C13B C12B H12B 119.8
C12B C13B C8B 118.71(14)
C12B C13B N2B 123.18(13)
C8B C13B N2B 118.09(13)
N2B C14B C15B 123.63(13)
N2B C14B H14B 118.2
C15B C14B H14B 118.2
C20B C15B C16B 117.67(14)
C20B C15B C14B 120.20(13)
C16B C15B C14B 122.12(13)
O3B C16B C17B 118.42(12)
O3B C16B C15B 120.78(13)
C17B C16B C15B 120.79(13)
C16B C17B C18B 119.86(13)
C16B C17B H17B 120.1
C18B C17B H17B 120.1
O4B C18B C17B 117.28(13)
O4B C18B C19B 122.12(13)
C17B C18B C19B 120.60(14)
C20B C19B C18B 118.98(13)
C20B C19B H19B 120.5
C18B C19B H19B 120.5
C19B C20B C15B 122.06(13)
C19B C20B H20B 119.0
C15B C20B H20B 119.0
C21A O5A H5OA 103.6
O5A C21A H21A 109.5
O5A C21A H21B 109.5
H21A C21A H21B 109.5
O5A C21A H21C 109.5
H21A C21A H21C 109.5
H21B C21A H21C 109.5
C21B O5B H5OB 112.5
O5B C21B H21D 109.5
O5B C21B H21E 109.5
H21D C21B H21E 109.5
O5B C21B H21F 109.5
H21D C21B H21F 109.5
H21E C21B H21F 109.5

loop_
_geom_bond_atom_site_label_1
_geom_bond_atom_site_label_2
_geom_bond_distance
O1A C3A 1.3420(17)
O1A H1OA 0.9500
O2A C5A 1.3113(16)
O3A C16A 1.3473(16)
O3A H3OA 0.9560
O4A C18A 1.3503(18)
O4A H4OA 0.8240
N1A C7A 1.3169(17)
N1A C8A 1.4098(18)
N1A H1NA 0.9215
N2A C14A 1.2934(18)
N2A C13A 1.4105(19)
C1A C2A 1.358(2)
C1A C6A 1.4186(19)
C1A H1A 0.9300
C2A C3A 1.418(2)
C2A H2A 0.9300
C3A C4A 1.3868(19)
C4A C5A 1.402(2)
C4A H4A 0.9300
C5A C6A 1.436(2)
C6A C7A 1.405(2)
C7A H7A 0.9300
C8A C9A 1.389(2)
C8A C13A 1.4054(19)
C9A C10A 1.383(2)
C9A H9A 0.9300
C10A C11A 1.384(2)
C10A H10A 0.9300
C11A C12A 1.383(2)
C11A H11A 0.9300
C12A C13A 1.396(2)
C12A H12A 0.9300
C14A C15A 1.432(2)
C14A H14A 0.9300
C15A C20A 1.4069(19)
C15A C16A 1.4169(19)
C16A C17A 1.378(2)
C17A C18A 1.391(2)
C17A H17A 0.9300
C18A C19A 1.404(2)
C19A C20A 1.368(2)
C19A H19A 0.9300
C20A H20A 0.9300
O1B C3B 1.3428(17)
O1B H1OB 0.9923
O2B C5B 1.3106(16)
O3B C16B 1.3498(16)
O3B H3OB 0.9451
O4B C18B 1.3493(18)
O4B H4OB 0.8863
N1B C7B 1.3183(17)
N1B C8B 1.4112(18)
N1B H1NB 0.8691
N2B C14B 1.2921(18)
N2B C13B 1.4097(19)
C1B C2B 1.357(2)
C1B C6B 1.4209(18)
C1B H1B 0.9300
C2B C3B 1.417(2)
C2B H2B 0.9300
C3B C4B 1.3828(19)
C4B C5B 1.403(2)
C4B H4B 0.9300
C5B C6B 1.438(2)
C6B C7B 1.400(2)
C7B H7B 0.9300
C8B C9B 1.389(2)
C8B C13B 1.4053(19)
C9B C10B 1.384(2)
C9B H9B 0.9300
C10B C11B 1.385(2)
C10B H10B 0.9300
C11B C12B 1.380(2)
C11B H11B 0.9300
C12B C13B 1.397(2)
C12B H12B 0.9300
C14B C15B 1.434(2)
C14B H14B 0.9300
C15B C20B 1.4028(19)
C15B C16B 1.4206(19)
C16B C17B 1.379(2)
C17B C18B 1.389(2)
C17B H17B 0.9300
C18B C19B 1.407(2)
C19B C20B 1.371(2)
C19B H19B 0.9300
C20B H20B 0.9300
O5A C21A 1.398(2)
O5A H5OA 0.8380
C21A H21A 0.9600
C21A H21B 0.9600
C21A H21C 0.9600
O5B C21B 1.418(2)
O5B H5OB 0.9079
C21B H21D 0.9600
C21B H21E 0.9600
C21B H21F 0.9600

loop_
_geom_hbond_atom_site_label_D
_geom_hbond_atom_site_label_H
_geom_hbond_atom_site_label_A
_geom_hbond_site_symmetry_A
_geom_hbond_distance_DH
_geom_hbond_distance_HA
_geom_hbond_distance_DA
_geom_hbond_angle_DHA
_geom_hbond_publ_flag
O1A H1OA O5B 2_676 0.95 1.71 2.6610(16) 176 y
O3A H3OA N2A 1_555 0.96 1.78 2.6637(16) 153 y
O4A H4OA O2A 2_666 0.82 1.83 2.6330(16) 164 y
N1A H1NA O2A 1_555 0.92 1.84 2.6021(16) 138 y
N1A H1NA N2A 1_555 0.92 2.31 2.7063(16) 106 y
O1B H1OB O5A 2_765 0.99 1.64 2.6205(16) 170 y
O3B H3OB N2B 1_555 0.94 1.77 2.6526(16) 154 y
O4B H4OB O2B 2_775 0.89 1.74 2.6241(16) 174 y
N1B H1NB O2B 1_555 0.87 1.88 2.6006(16) 139 y
N1B H1NB N2B 1_555 0.87 2.32 2.7020(16) 107 y
O5A H5OA O2B 1_555 0.84 1.91 2.7145(16) 162 y
O5A H5OA O3B 1_555 0.84 2.58 2.9703(15) 110 y
O5B H5OB O2A 1_555 0.91 1.83 2.7034(16) 160 y
C4A H4A O5B 2_676 0.93 2.48 3.165(2) 131 y
C4B H4B O5A 2_765 0.93 2.48 3.1596(19) 130 y
C7A H7A O4B 2_775 0.93 2.36 3.1691(17) 146 y
C7B H7B O4A 2_666 0.93 2.35 3.1253(17) 141 y
C12B H12B O1B 1_465 0.93 2.55 3.3603(18) 146 y
C21B H21D O3A 1_555 0.96 2.44 3.134(2) 129 y
C21B H21D Cg3 2_766 0.96 2.86 3.568(2) 132 y

loop_
_geom_torsion_atom_site_label_1
_geom_torsion_atom_site_label_2
_geom_torsion_atom_site_label_3
_geom_torsion_atom_site_label_4
_geom_torsion
C6A C1A C2A C3A -0.6(2)
C1A C2A C3A O1A -178.94(13)
C1A C2A C3A C4A 1.6(2)
O1A C3A C4A C5A 178.95(12)
C2A C3A C4A C5A -1.6(2)
C3A C4A C5A O2A -179.61(13)
C3A C4A C5A C6A 0.6(2)
C2A C1A C6A C7A 179.34(13)
C2A C1A C6A C5A -0.4(2)
O2A C5A C6A C7A 0.9(2)
C4A C5A C6A C7A -179.35(13)
O2A C5A C6A C1A -179.39(12)
C4A C5A C6A C1A 0.36(19)
C8A N1A C7A C6A 179.33(12)
C1A C6A C7A N1A -179.54(13)
C5A C6A C7A N1A 0.2(2)
C7A N1A C8A C9A 1.4(2)
C7A N1A C8A C13A -177.32(13)
C13A C8A C9A C10A -0.2(2)
N1A C8A C9A C10A -178.88(12)
C8A C9A C10A C11A -0.7(2)
C9A C10A C11A C12A 0.5(2)
C10A C11A C12A C13A 0.5(2)
C11A C12A C13A C8A -1.3(2)
C11A C12A C13A N2A 179.96(13)
C9A C8A C13A C12A 1.2(2)
N1A C8A C13A C12A 179.95(12)
C9A C8A C13A N2A 179.95(12)
N1A C8A C13A N2A -1.28(18)
C14A N2A C13A C12A -43.96(19)
C14A N2A C13A C8A 137.33(14)
C13A N2A C14A C15A 177.04(13)
N2A C14A C15A C20A 172.92(14)
N2A C14A C15A C16A -7.8(2)
C20A C15A C16A O3A -178.04(13)
C14A C15A C16A O3A 2.7(2)
C20A C15A C16A C17A 1.7(2)
C14A C15A C16A C17A -177.56(13)
O3A C16A C17A C18A 177.61(13)
C15A C16A C17A C18A -2.2(2)
C16A C17A C18A O4A -178.44(13)
C16A C17A C18A C19A 1.8(2)
O4A C18A C19A C20A 179.29(13)
C17A C18A C19A C20A -0.9(2)
C18A C19A C20A C15A 0.5(2)
C16A C15A C20A C19A -0.9(2)
C14A C15A C20A C19A 178.42(14)
C6B C1B C2B C3B 0.4(2)
C1B C2B C3B O1B 179.61(13)
C1B C2B C3B C4B -0.8(2)
O1B C3B C4B C5B -179.67(12)
C2B C3B C4B C5B 0.8(2)
C3B C4B C5B O2B -179.15(13)
C3B C4B C5B C6B -0.4(2)
C2B C1B C6B C7B 177.55(13)
C2B C1B C6B C5B 0.0(2)
O2B C5B C6B C7B 1.3(2)
C4B C5B C6B C7B -177.51(13)
O2B C5B C6B C1B 178.79(12)
C4B C5B C6B C1B 0.00(19)
C8B N1B C7B C6B 178.07(12)
C1B C6B C7B N1B -177.73(13)
C5B C6B C7B N1B -0.2(2)
C7B N1B C8B C9B 4.9(2)
C7B N1B C8B C13B -176.36(13)
C13B C8B C9B C10B 1.3(2)
N1B C8B C9B C10B 179.98(13)
C8B C9B C10B C11B 0.4(2)
C9B C10B C11B C12B -0.9(2)
C10B C11B C12B C13B -0.2(2)
C11B C12B C13B C8B 1.9(2)
C11B C12B C13B N2B -179.56(13)
C9B C8B C13B C12B -2.4(2)
N1B C8B C13B C12B 178.80(12)
C9B C8B C13B N2B 178.95(12)
N1B C8B C13B N2B 0.20(18)
C14B N2B C13B C12B 43.0(2)
C14B N2B C13B C8B -138.49(14)
C13B N2B C14B C15B -178.21(13)
N2B C14B C15B C20B -173.14(14)
N2B C14B C15B C16B 5.9(2)
C20B C15B C16B O3B 179.28(13)
C14B C15B C16B O3B 0.2(2)
C20B C15B C16B C17B 0.1(2)
C14B C15B C16B C17B -178.99(13)
O3B C16B C17B C18B -178.07(13)
C15B C16B C17B C18B 1.1(2)
C16B C17B C18B O4B 177.70(12)
C16B C17B C18B C19B -2.0(2)
O4B C18B C19B C20B -178.04(13)
C17B C18B C19B C20B 1.7(2)
C18B C19B C20B C15B -0.4(2)
C16B C15B C20B C19B -0.5(2)
C14B C15B C20B C19B 178.67(14)

loop_
_cod_related_entry_id
_cod_related_entry_database
_cod_related_entry_code
1 ChemSpider 30655539
